data_7001135
loop_
_publ_author_name
'Hearns, Nigel G. R.'
'Cl\'erac, Rodolphe'
'Jennings, Michael'
'Preuss, Kathryn E.'

_publ_section_title
;
 Manipulating the crystal packing of pyDTDA radical ligand coordination
 complexes with Mn(ii) and Ni(ii)
;
_journal_issue 17
_journal_name_full 'Dalton Transactions'
_journal_page_first 3193
_journal_page_last 3203
_journal_paper_doi 10.1039/b817214e
_journal_year 2009
_chemical_formula_moiety 'C16 H5 Br F12 Mn N3 O4 S2'
_chemical_formula_sum 'C16 H5 Br F12 Mn N3 O4 S2'
_chemical_formula_weight 730.20
_chemical_name_systematic
;
?
;
_space_group_IT_number 15
_symmetry_cell_setting monoclinic
_symmetry_space_group_name_Hall '-C 2yc'
_symmetry_space_group_name_H-M 'C 1 2/c 1'
_atom_sites_solution_hydrogens geom
_atom_sites_solution_primary direct
_atom_sites_solution_secondary difmap
_audit_creation_method SHELXL-97
_cell_angle_alpha 90.00
_cell_angle_beta 122.0990(10)
_cell_angle_gamma 90.00
_cell_formula_units_Z 16
_cell_length_a 34.6593(16)
_cell_length_b 12.7413(4)
_cell_length_c 25.9058(12)
_cell_measurement_reflns_used 8381
_cell_measurement_temperature 100(2)
_cell_measurement_theta_max 25.03
_cell_measurement_theta_min 1.70
_cell_volume 9691.3(7)
_computing_cell_refinement 'DENZO-SMN (Otwinowski & Minor, 1997)'
_computing_data_collection 'COLLECT (Nonius, 1997-2001)'
_computing_data_reduction DENZO-SMN
_computing_molecular_graphics 'SHELXTL/PC (Sheldrick, 2001)'
_computing_publication_material SHELXTL/PC
_computing_structure_refinement 'SHELXL-97 (Sheldrick, 1997)'
_computing_structure_solution 'SHELXS-97 (Sheldrick, 1997)'
_diffrn_ambient_temperature 100(2)
_diffrn_measured_fraction_theta_full 0.996
_diffrn_measured_fraction_theta_max 0.996
_diffrn_measurement_device_type 'Nonius Kappa-CCD'
_diffrn_measurement_method '\f scans, and \w scans with \k offsets'
_diffrn_radiation_monochromator graphite
_diffrn_radiation_source 'fine-focus sealed tube'
_diffrn_radiation_type MoK\a
_diffrn_radiation_wavelength 0.71073
_diffrn_reflns_av_R_equivalents 0.074
_diffrn_reflns_av_sigmaI/netI 0.0721
_diffrn_reflns_limit_h_max 41
_diffrn_reflns_limit_h_min -41
_diffrn_reflns_limit_k_max 15
_diffrn_reflns_limit_k_min -15
_diffrn_reflns_limit_l_max 30
_diffrn_reflns_limit_l_min -30
_diffrn_reflns_number 36248
_diffrn_reflns_theta_full 25.03
_diffrn_reflns_theta_max 25.03
_diffrn_reflns_theta_min 2.62
_diffrn_standards_number 0
_exptl_absorpt_coefficient_mu 2.489
_exptl_absorpt_correction_T_max 0.8353
_exptl_absorpt_correction_T_min 0.5750
_exptl_absorpt_correction_type multi-scan
_exptl_absorpt_process_details 'DENZO-SMN (Otwinowski & Minor, 1997)'
_exptl_crystal_colour 'dark wine'
_exptl_crystal_density_diffrn 2.002
_exptl_crystal_density_method 'not measured'
_exptl_crystal_description plate
_exptl_crystal_F_000 5664
_exptl_crystal_size_max 0.25
_exptl_crystal_size_mid 0.13
_exptl_crystal_size_min 0.08
_refine_diff_density_max 0.431
_refine_diff_density_min -0.804
_refine_diff_density_rms 0.105
_refine_ls_extinction_method none
_refine_ls_goodness_of_fit_ref 0.989
_refine_ls_hydrogen_treatment constr
_refine_ls_matrix_type full
_refine_ls_number_parameters 787
_refine_ls_number_reflns 8519
_refine_ls_number_restraints 45
_refine_ls_restrained_S_all 1.003
_refine_ls_R_factor_all 0.0907
_refine_ls_R_factor_gt 0.0455
_refine_ls_shift/su_max 0.005
_refine_ls_shift/su_mean 0.000
_refine_ls_structure_factor_coef Fsqd
_refine_ls_weighting_details 'calc w=1/[\s^2^(Fo^2^)+(0.0610P)^2^] where P=(Fo^2^+2Fc^2^)/3'
_refine_ls_weighting_scheme calc
_refine_ls_wR_factor_gt 0.0981
_refine_ls_wR_factor_ref 0.1154
_reflns_number_gt 5489
_reflns_number_total 8519
_reflns_threshold_expression I>2\s(I)
_cod_data_source_file b817214e.txt
_cod_data_source_block 8
_cod_depositor_comments
;
The following automatic conversions were performed:
'_symmetry_cell_setting' value 'Monoclinic' changed to 'monoclinic'
according to '/home/saulius/struct/CIF-dictionaries/cif_core.dic'
dictionary named 'cif_core.dic' version 2.4.1 from 2010-06-29.

Automatic conversion script
Id: cif_fix_enum 1527 2010-12-29 10:47:43Z saulius 
;
_cod_original_sg_symbol_H-M 'C 2/c'
_cod_database_code 7001135

loop_
_symmetry_equiv_pos_as_xyz
'x, y, z'
'-x, y, -z+1/2'
'x+1/2, y+1/2, z'
'-x+1/2, y+1/2, -z+1/2'
'-x, -y, -z'
'x, -y, z-1/2'
'-x+1/2, -y+1/2, -z'
'x+1/2, -y+1/2, z-1/2'

loop_
_atom_site_label
_atom_site_type_symbol
_atom_site_fract_x
_atom_site_fract_y
_atom_site_fract_z
_atom_site_U_iso_or_equiv
_atom_site_adp_type
_atom_site_occupancy
_atom_site_symmetry_multiplicity
_atom_site_calc_flag
_atom_site_refinement_flags
_atom_site_disorder_assembly
_atom_site_disorder_group
Br1 Br 0.08692(2) 0.38421(4) 0.02839(3) 0.05068(18) Uani 1 1 d . . .
Mn1 Mn 0.07383(2) -0.04036(5) -0.08293(3) 0.02758(18) Uani 1 1 d . . .
S11 S 0.05598(4) -0.05504(9) -0.22889(6) 0.0327(3) Uani 1 1 d . . .
S12 S 0.05005(4) 0.07552(9) -0.28168(5) 0.0331(3) Uani 1 1 d . . .
N11 N 0.07430(11) 0.1390(3) -0.08186(16) 0.0259(9) Uani 1 1 d . . .
C12 C 0.07893(14) 0.1972(3) -0.0360(2) 0.0296(11) Uani 1 1 d . . .
H12A H 0.0809 0.1632 -0.0021 0.036 Uiso 1 1 calc R . .
C13 C 0.08093(15) 0.3064(3) -0.0365(2) 0.0312(11) Uani 1 1 d . . .
C14 C 0.07888(15) 0.3563(4) -0.0855(2) 0.0318(11) Uani 1 1 d . . .
H14A H 0.0806 0.4306 -0.0866 0.038 Uiso 1 1 calc R . .
C15 C 0.07424(15) 0.2961(3) -0.1326(2) 0.0287(11) Uani 1 1 d . . .
H15A H 0.0728 0.3283 -0.1666 0.034 Uiso 1 1 calc R . .
C16 C 0.07166(14) 0.1892(3) -0.1298(2) 0.0262(10) Uani 1 1 d . . .
C17 C 0.06489(14) 0.1197(3) -0.1796(2) 0.0272(11) Uani 1 1 d . . .
N18 N 0.06500(12) 0.0157(3) -0.17094(16) 0.0261(9) Uani 1 1 d . . .
N19 N 0.05879(12) 0.1611(3) -0.23008(16) 0.0295(9) Uani 1 1 d . . .
O31 O 0.00323(10) -0.0847(2) -0.12655(13) 0.0297(7) Uani 1 1 d . . .
C32 C -0.01162(15) -0.1427(3) -0.1014(2) 0.0291(11) Uani 1 1 d . . .
C33 C 0.00531(16) -0.1562(3) -0.0405(2) 0.0329(11) Uani 1 1 d . . .
H33A H -0.0096 -0.2033 -0.0282 0.039 Uiso 1 1 calc R . .
C34 C 0.04387(15) -0.1024(3) 0.0039(2) 0.0284(11) Uani 1 1 d . . .
O35 O 0.06932(10) -0.0439(2) -0.00356(14) 0.0299(7) Uani 1 1 d . . .
C36 C -0.05430(17) -0.2042(4) -0.1479(2) 0.0412(13) Uani 1 1 d . . .
C37 C 0.05672(17) -0.1182(4) 0.0700(2) 0.0392(13) Uani 1 1 d . . .
F31 F -0.07235(10) -0.2599(2) -0.12352(13) 0.0587(9) Uani 1 1 d . . .
F32 F -0.04479(11) -0.2685(2) -0.17993(15) 0.0594(9) Uani 1 1 d . . .
F33 F -0.08647(9) -0.1388(2) -0.18820(13) 0.0467(7) Uani 1 1 d . . .
F34 F 0.07848(12) -0.2067(3) 0.09232(15) 0.0749(11) Uani 1 1 d . . .
F35 F 0.08296(12) -0.0409(3) 0.10582(14) 0.0720(10) Uani 1 1 d . . .
F36 F 0.02076(9) -0.1198(2) 0.07525(12) 0.0453(7) Uani 1 1 d . . .
O51 O 0.07863(11) -0.1912(2) -0.11638(14) 0.0375(8) Uani 1 1 d . . .
C52 C 0.11263(18) -0.2513(4) -0.0984(2) 0.0371(12) Uani 1 1 d . . .
C53 C 0.15632(17) -0.2352(4) -0.0502(2) 0.0420(13) Uani 1 1 d . . .
H53A H 0.1785 -0.2883 -0.0401 0.050 Uiso 1 1 calc R . .
C54 C 0.16942(16) -0.1426(4) -0.0153(2) 0.0339(12) Uani 1 1 d . A .
O55 O 0.14522(10) -0.0654(2) -0.02169(14) 0.0314(8) Uani 1 1 d . . .
C56 C 0.1017(2) -0.3483(4) -0.1381(3) 0.0495(15) Uani 1 1 d . . .
C57 C 0.21983(17) -0.1328(4) 0.0347(2) 0.0445(14) Uani 1 1 d D . .
F51 F 0.13453(12) -0.4196(3) -0.11432(17) 0.0830(12) Uani 1 1 d . . .
F52 F 0.06543(12) -0.3978(2) -0.14508(17) 0.0759(11) Uani 1 1 d . . .
F53 F 0.09225(14) -0.3235(2) -0.19249(16) 0.0797(12) Uani 1 1 d . . .
F54A F 0.2289(4) -0.0394(15) 0.0631(17) 0.058(7) Uani 0.43(6) 1 d PD A 1
F55A F 0.2426(9) -0.118(4) 0.0075(15) 0.076(10) Uani 0.43(6) 1 d PD A 1
F56A F 0.2385(16) -0.211(3) 0.0734(19) 0.075(9) Uani 0.43(6) 1 d PD A 1
F54B F 0.2387(11) -0.2251(14) 0.0555(12) 0.060(5) Uani 0.57(6) 1 d PD A 2
F55B F 0.2252(5) -0.085(4) 0.0834(9) 0.082(9) Uani 0.57(6) 1 d PD A 2
F56B F 0.2443(6) -0.093(3) 0.0146(11) 0.069(6) Uani 0.57(6) 1 d PD A 2
Br2 Br 0.206460(17) 0.46205(4) 0.04346(2) 0.03991(16) Uani 1 1 d . . .
Mn2 Mn 0.18044(2) 0.31197(5) -0.19194(3) 0.02880(19) Uani 1 1 d . . .
S21 S 0.15392(4) 0.04790(9) -0.23553(6) 0.0371(3) Uani 1 1 d . . .
S22 S 0.15708(4) -0.06989(9) -0.17693(6) 0.0376(3) Uani 1 1 d . . .
N21 N 0.18721(12) 0.2885(3) -0.10145(16) 0.0268(9) Uani 1 1 d . . .
C22 C 0.19474(14) 0.3664(3) -0.0630(2) 0.0291(11) Uani 1 1 d . . .
H22A H 0.1979 0.4359 -0.0735 0.035 Uiso 1 1 calc R . .
C23 C 0.19811(14) 0.3490(3) -0.0081(2) 0.0285(11) Uani 1 1 d . . .
C24 C 0.19478(15) 0.2482(4) 0.0089(2) 0.0317(11) Uani 1 1 d . . .
H24A H 0.1979 0.2348 0.0470 0.038 Uiso 1 1 calc R . .
C25 C 0.18685(14) 0.1671(3) -0.0312(2) 0.0295(11) Uani 1 1 d . . .
H25A H 0.1842 0.0968 -0.0212 0.035 Uiso 1 1 calc R . .
C26 C 0.18280(14) 0.1899(3) -0.0860(2) 0.0261(11) Uani 1 1 d . . .
C27 C 0.17254(15) 0.1092(3) -0.1324(2) 0.0274(11) Uani 1 1 d . . .
N28 N 0.16725(12) 0.1410(3) -0.18501(16) 0.0288(9) Uani 1 1 d . . .
N29 N 0.16867(12) 0.0093(3) -0.12138(17) 0.0303(9) Uani 1 1 d . . .
O41 O 0.11024(10) 0.3538(2) -0.24139(15) 0.0422(9) Uani 1 1 d . . .
C42 C 0.09418(16) 0.4270(4) -0.2789(2) 0.0383(13) Uani 1 1 d . . .
C43 C 0.11685(16) 0.5136(3) -0.2824(2) 0.0391(13) Uani 1 1 d . . .
H43A H 0.1011 0.5605 -0.3158 0.047 Uiso 1 1 calc R . .
C44 C 0.16197(17) 0.5332(3) -0.2381(2) 0.0381(12) Uani 1 1 d . B .
O45 O 0.18788(10) 0.4780(2) -0.19212(15) 0.0354(8) Uani 1 1 d . . .
C46 C 0.04286(19) 0.4186(4) -0.3245(3) 0.0530(16) Uani 1 1 d . . .
C47 C 0.18396(19) 0.6334(4) -0.2437(3) 0.0589(17) Uani 1 1 d D . .
F41 F 0.02620(11) 0.4859(3) -0.36802(18) 0.0972(15) Uani 1 1 d . . .
F42 F 0.02081(11) 0.4319(3) -0.29487(19) 0.0833(12) Uani 1 1 d . . .
F43 F 0.03131(9) 0.3223(2) -0.34884(13) 0.0520(8) Uani 1 1 d . . .
F44A F 0.1686(5) 0.7196(6) -0.2331(7) 0.065(4) Uani 0.54(2) 1 d PD B 1
F45A F 0.2275(3) 0.6398(18) -0.2108(10) 0.074(7) Uani 0.54(2) 1 d PD B 1
F46A F 0.1732(3) 0.6453(7) -0.3020(3) 0.049(3) Uani 0.54(2) 1 d PD B 1
F44B F 0.2265(4) 0.618(2) -0.2224(12) 0.074(7) Uani 0.46(2) 1 d PD B 2
F45B F 0.1609(7) 0.684(2) -0.2923(11) 0.254(18) Uani 0.46(2) 1 d PD B 2
F46B F 0.1862(7) 0.6961(15) -0.1991(11) 0.182(11) Uani 0.46(2) 1 d PD B 2
O61 O 0.17716(11) 0.2820(2) -0.27533(14) 0.0349(8) Uani 1 1 d . . .
C62 C 0.20477(17) 0.3210(3) -0.2872(2) 0.0305(11) Uani 1 1 d . . .
C63 C 0.24802(17) 0.3590(3) -0.2473(2) 0.0338(12) Uani 1 1 d . . .
H63A H 0.2643 0.3908 -0.2634 0.041 Uiso 1 1 calc R . .
C64 C 0.26875(15) 0.3526(3) -0.1844(2) 0.0319(11) Uani 1 1 d . C .
O65 O 0.25273(10) 0.3147(2) -0.15480(14) 0.0323(8) Uani 1 1 d . . .
C66 C 0.18580(19) 0.3267(4) -0.3556(2) 0.0415(13) Uani 1 1 d . . .
C67 C 0.31676(18) 0.3974(4) -0.1450(3) 0.0463(14) Uani 1 1 d D . .
F61 F 0.17266(11) 0.2335(2) -0.38178(13) 0.0575(9) Uani 1 1 d . . .
F62 F 0.14975(11) 0.3896(2) -0.38344(14) 0.0640(9) Uani 1 1 d . . .
F63 F 0.21644(11) 0.3635(2) -0.36821(13) 0.0539(8) Uani 1 1 d . . .
F64A F 0.3344(5) 0.3969(17) -0.0861(4) 0.060(5) Uani 0.41(2) 1 d PD C 1
F65A F 0.3146(5) 0.5038(6) -0.1527(6) 0.056(4) Uani 0.41(2) 1 d PD C 1
F66A F 0.3456(7) 0.3751(19) -0.1612(12) 0.090(9) Uani 0.41(2) 1 d PD C 1
F64B F 0.3377(5) 0.3983(12) -0.1742(7) 0.063(4) Uani 0.59(2) 1 d PD C 2
F65B F 0.3423(3) 0.3254(19) -0.1026(8) 0.115(8) Uani 0.59(2) 1 d PD C 2
F66B F 0.3177(4) 0.4880(15) -0.1254(14) 0.188(10) Uani 0.59(2) 1 d PD C 2

loop_
_atom_site_aniso_label
_atom_site_aniso_U_11
_atom_site_aniso_U_22
_atom_site_aniso_U_33
_atom_site_aniso_U_23
_atom_site_aniso_U_13
_atom_site_aniso_U_12
Br1 0.0775(4) 0.0417(3) 0.0494(4) -0.0118(3) 0.0449(3) -0.0126(3)
Mn1 0.0282(4) 0.0284(4) 0.0293(4) 0.0018(3) 0.0174(3) -0.0010(3)
S11 0.0374(7) 0.0326(7) 0.0331(7) -0.0032(5) 0.0222(6) -0.0043(5)
S12 0.0367(7) 0.0365(7) 0.0280(7) -0.0012(5) 0.0185(6) -0.0023(5)
N11 0.020(2) 0.032(2) 0.025(2) -0.0002(18) 0.0118(18) -0.0004(16)
C12 0.022(3) 0.039(3) 0.031(3) 0.002(2) 0.016(2) 0.000(2)
C13 0.027(3) 0.036(3) 0.033(3) -0.004(2) 0.017(2) -0.004(2)
C14 0.028(3) 0.031(3) 0.037(3) 0.004(2) 0.018(2) 0.000(2)
C15 0.029(3) 0.032(3) 0.028(3) 0.005(2) 0.017(2) -0.003(2)
C16 0.022(3) 0.032(3) 0.027(3) 0.004(2) 0.014(2) 0.0023(19)
C17 0.020(3) 0.032(3) 0.030(3) 0.001(2) 0.014(2) -0.0032(19)
N18 0.027(2) 0.025(2) 0.029(2) -0.0010(16) 0.0163(19) 0.0012(15)
N19 0.032(2) 0.032(2) 0.027(2) -0.0015(17) 0.0182(19) -0.0026(17)
O31 0.0279(18) 0.0349(17) 0.0266(18) 0.0013(14) 0.0148(16) -0.0014(14)
C32 0.025(3) 0.029(2) 0.035(3) 0.002(2) 0.017(2) -0.003(2)
C33 0.034(3) 0.037(3) 0.029(3) 0.002(2) 0.018(2) -0.008(2)
C34 0.023(3) 0.034(3) 0.028(3) 0.003(2) 0.014(2) 0.007(2)
O35 0.0292(19) 0.0319(17) 0.0328(19) -0.0015(14) 0.0193(16) -0.0058(14)
C36 0.038(3) 0.052(3) 0.034(3) 0.002(3) 0.019(3) -0.011(3)
C37 0.033(3) 0.051(3) 0.031(3) -0.001(3) 0.016(3) -0.005(3)
F31 0.057(2) 0.074(2) 0.0382(18) 0.0006(15) 0.0205(17) -0.0371(17)
F32 0.062(2) 0.0581(19) 0.057(2) -0.0255(16) 0.0308(18) -0.0163(16)
F33 0.0307(16) 0.0607(18) 0.0391(17) 0.0059(15) 0.0122(14) -0.0086(14)
F34 0.091(3) 0.093(2) 0.052(2) 0.0400(19) 0.046(2) 0.056(2)
F35 0.074(2) 0.112(3) 0.0309(18) -0.0225(18) 0.0280(18) -0.049(2)
F36 0.0387(17) 0.072(2) 0.0359(17) -0.0006(14) 0.0270(15) 0.0002(14)
O51 0.038(2) 0.0307(18) 0.043(2) 0.0001(15) 0.0211(18) -0.0015(16)
C52 0.045(4) 0.030(3) 0.039(3) 0.006(2) 0.024(3) 0.002(2)
C53 0.036(3) 0.037(3) 0.055(4) 0.000(3) 0.026(3) 0.007(2)
C54 0.029(3) 0.042(3) 0.037(3) 0.006(2) 0.022(3) 0.002(2)
O55 0.0278(19) 0.0345(18) 0.034(2) 0.0032(14) 0.0182(16) 0.0007(15)
C56 0.054(4) 0.035(3) 0.054(4) -0.001(3) 0.026(3) 0.005(3)
C57 0.036(3) 0.050(4) 0.051(4) 0.000(3) 0.025(3) 0.006(3)
F51 0.075(3) 0.0512(19) 0.085(3) -0.0165(18) 0.018(2) 0.0282(18)
F52 0.084(3) 0.0416(19) 0.101(3) -0.0162(18) 0.048(2) -0.0154(17)
F53 0.140(4) 0.049(2) 0.054(2) -0.0043(17) 0.054(2) 0.005(2)
F54A 0.027(5) 0.069(8) 0.057(11) -0.007(8) 0.007(5) 0.007(4)
F55A 0.033(9) 0.11(2) 0.098(16) 0.026(12) 0.046(11) -0.009(9)
F56A 0.047(8) 0.102(16) 0.053(16) 0.051(13) 0.011(12) -0.003(12)
F54B 0.042(6) 0.057(6) 0.046(10) 0.025(5) 0.001(8) 0.003(4)
F55B 0.049(5) 0.140(19) 0.035(7) -0.036(9) 0.007(4) 0.024(8)
F56B 0.035(6) 0.079(10) 0.058(7) 0.033(7) 0.001(6) -0.017(5)
Br2 0.0422(3) 0.0436(3) 0.0381(3) -0.0099(2) 0.0242(3) -0.0067(2)
Mn2 0.0282(4) 0.0323(4) 0.0274(4) 0.0044(3) 0.0158(3) -0.0012(3)
S21 0.0444(8) 0.0386(7) 0.0373(8) -0.0044(6) 0.0278(7) -0.0036(6)
S22 0.0427(8) 0.0330(7) 0.0422(8) -0.0015(6) 0.0261(7) 0.0005(6)
N21 0.023(2) 0.029(2) 0.028(2) 0.0047(18) 0.0131(18) -0.0016(16)
C22 0.025(3) 0.029(3) 0.037(3) 0.002(2) 0.019(2) -0.003(2)
C23 0.023(3) 0.034(3) 0.028(3) -0.004(2) 0.013(2) -0.001(2)
C24 0.028(3) 0.042(3) 0.025(3) 0.005(2) 0.014(2) -0.003(2)
C25 0.022(3) 0.031(3) 0.032(3) 0.002(2) 0.012(2) -0.0047(19)
C26 0.021(3) 0.028(3) 0.029(3) 0.004(2) 0.013(2) -0.0003(19)
C27 0.023(3) 0.030(3) 0.029(3) 0.003(2) 0.014(2) 0.0017(19)
N28 0.033(2) 0.031(2) 0.026(2) -0.0015(17) 0.0182(19) -0.0031(17)
N29 0.032(2) 0.027(2) 0.033(2) -0.0014(17) 0.018(2) -0.0039(17)
O41 0.0282(19) 0.045(2) 0.049(2) 0.0135(18) 0.0178(17) -0.0002(16)
C42 0.028(3) 0.036(3) 0.047(3) 0.002(3) 0.017(3) 0.003(2)
C43 0.027(3) 0.034(3) 0.038(3) 0.011(2) 0.005(3) 0.006(2)
C44 0.037(3) 0.028(3) 0.050(3) -0.001(3) 0.023(3) 0.003(2)
O45 0.0303(19) 0.0314(18) 0.035(2) 0.0001(15) 0.0106(17) 0.0013(14)
C46 0.038(4) 0.048(4) 0.055(4) 0.002(3) 0.012(3) -0.001(3)
C47 0.047(4) 0.035(4) 0.081(6) 0.003(4) 0.025(4) -0.004(3)
F41 0.043(2) 0.068(2) 0.093(3) 0.034(2) -0.023(2) -0.0053(17)
F42 0.035(2) 0.099(3) 0.109(3) -0.043(2) 0.033(2) -0.0045(18)
F43 0.0340(17) 0.0517(19) 0.052(2) -0.0116(15) 0.0105(15) -0.0024(14)
F44A 0.092(10) 0.024(4) 0.123(10) 0.001(5) 0.086(9) 0.008(4)
F45A 0.038(7) 0.052(10) 0.067(7) 0.033(8) -0.016(6) -0.012(4)
F46A 0.073(6) 0.045(5) 0.035(5) 0.009(4) 0.032(5) -0.014(4)
F44B 0.046(9) 0.044(9) 0.142(18) 0.014(8) 0.056(11) -0.013(5)
F45B 0.079(11) 0.124(17) 0.30(3) 0.171(18) -0.072(15) -0.047(11)
F46B 0.103(13) 0.041(9) 0.36(3) -0.047(14) 0.091(17) -0.011(8)
O61 0.038(2) 0.0376(19) 0.0299(19) -0.0010(14) 0.0189(17) -0.0051(15)
C62 0.038(3) 0.028(3) 0.031(3) 0.004(2) 0.022(3) 0.007(2)
C63 0.038(3) 0.042(3) 0.030(3) 0.006(2) 0.024(3) 0.004(2)
C64 0.026(3) 0.033(3) 0.040(3) 0.005(2) 0.020(3) 0.004(2)
O65 0.0299(19) 0.0387(18) 0.0298(19) 0.0072(15) 0.0170(16) 0.0022(14)
C66 0.050(4) 0.043(3) 0.039(3) 0.005(3) 0.030(3) 0.004(3)
C67 0.032(3) 0.067(4) 0.051(4) 0.005(3) 0.029(3) 0.000(3)
F61 0.075(2) 0.061(2) 0.0402(19) -0.0129(15) 0.0328(18) -0.0110(16)
F62 0.072(2) 0.078(2) 0.0400(19) 0.0202(16) 0.0284(18) 0.0283(19)
F63 0.069(2) 0.0658(19) 0.0404(18) 0.0058(15) 0.0380(17) -0.0043(16)
F64A 0.032(7) 0.112(13) 0.030(5) 0.006(6) 0.012(4) -0.028(7)
F65A 0.063(7) 0.021(6) 0.060(8) -0.005(6) 0.016(5) -0.012(4)
F66A 0.037(8) 0.091(12) 0.140(19) -0.081(13) 0.045(11) -0.018(8)
F64B 0.038(6) 0.100(8) 0.066(5) 0.021(5) 0.038(5) -0.010(4)
F65B 0.032(4) 0.206(16) 0.074(8) 0.084(11) 0.006(4) -0.012(6)
F66B 0.043(7) 0.25(2) 0.25(2) -0.209(16) 0.061(11) -0.043(10)

loop_
_atom_type_symbol
_atom_type_description
_atom_type_scat_dispersion_real
_atom_type_scat_dispersion_imag
_atom_type_scat_source
C C 0.0033 0.0016 'International Tables Vol C Tables 4.2.6.8 and 6.1.1.4'
H H 0.0000 0.0000 'International Tables Vol C Tables 4.2.6.8 and 6.1.1.4'
N N 0.0061 0.0033 'International Tables Vol C Tables 4.2.6.8 and 6.1.1.4'
O O 0.0106 0.0060 'International Tables Vol C Tables 4.2.6.8 and 6.1.1.4'
F F 0.0171 0.0103 'International Tables Vol C Tables 4.2.6.8 and 6.1.1.4'
S S 0.1246 0.1234 'International Tables Vol C Tables 4.2.6.8 and 6.1.1.4'
Mn Mn 0.3368 0.7283 'International Tables Vol C Tables 4.2.6.8 and 6.1.1.4'
Br Br -0.2901 2.4595 'International Tables Vol C Tables 4.2.6.8 and 6.1.1.4'

loop_
_geom_angle_atom_site_label_1
_geom_angle_atom_site_label_2
_geom_angle_atom_site_label_3
_geom_angle
_geom_angle_site_symmetry_1
_geom_angle_site_symmetry_3
_geom_angle_publ_flag
O55 Mn1 O35 86.02(12) . . ?
O55 Mn1 O51 81.88(12) . . ?
O35 Mn1 O51 115.37(12) . . ?
O55 Mn1 O31 153.36(11) . . ?
O35 Mn1 O31 81.74(11) . . ?
O51 Mn1 O31 82.17(12) . . ?
O55 Mn1 N18 106.27(12) . . ?
O35 Mn1 N18 159.84(12) . . ?
O51 Mn1 N18 82.72(12) . . ?
O31 Mn1 N18 92.68(12) . . ?
O55 Mn1 N11 98.19(12) . . ?
O35 Mn1 N11 90.74(12) . . ?
O51 Mn1 N11 153.75(13) . . ?
O31 Mn1 N11 105.50(12) . . ?
N18 Mn1 N11 72.01(13) . . ?
N18 S11 S12 93.81(14) . . ?
N19 S12 S11 94.90(14) . . ?
C12 N11 C16 118.0(4) . . ?
C12 N11 Mn1 124.3(3) . . ?
C16 N11 Mn1 117.6(3) . . ?
N11 C12 C13 122.0(4) . . ?
N11 C12 H12A 119.0 . . ?
C13 C12 H12A 119.0 . . ?
C14 C13 C12 119.2(4) . . ?
C14 C13 Br1 120.5(3) . . ?
C12 C13 Br1 120.3(4) . . ?
C15 C14 C13 118.7(4) . . ?
C15 C14 H14A 120.7 . . ?
C13 C14 H14A 120.7 . . ?
C16 C15 C14 119.3(4) . . ?
C16 C15 H15A 120.4 . . ?
C14 C15 H15A 120.4 . . ?
N11 C16 C15 122.8(4) . . ?
N11 C16 C17 114.7(4) . . ?
C15 C16 C17 122.5(4) . . ?
N19 C17 N18 123.0(4) . . ?
N19 C17 C16 119.5(4) . . ?
N18 C17 C16 117.5(4) . . ?
C17 N18 S11 114.2(3) . . ?
C17 N18 Mn1 117.9(3) . . ?
S11 N18 Mn1 127.82(19) . . ?
C17 N19 S12 114.1(3) . . ?
C32 O31 Mn1 123.0(3) . . ?
O31 C32 C33 128.7(4) . . ?
O31 C32 C36 112.4(4) . . ?
C33 C32 C36 118.9(4) . . ?
C32 C33 C34 121.6(4) . . ?
C32 C33 H33A 119.2 . . ?
C34 C33 H33A 119.2 . . ?
O35 C34 C33 127.8(4) . . ?
O35 C34 C37 116.2(4) . . ?
C33 C34 C37 116.0(4) . . ?
C34 O35 Mn1 125.5(3) . . ?
F31 C36 F32 107.9(4) . . ?
F31 C36 F33 107.5(4) . . ?
F32 C36 F33 106.2(4) . . ?
F31 C36 C32 114.0(4) . . ?
F32 C36 C32 110.5(4) . . ?
F33 C36 C32 110.5(4) . . ?
F34 C37 F36 107.1(4) . . ?
F34 C37 F35 108.1(4) . . ?
F36 C37 F35 105.7(4) . . ?
F34 C37 C34 111.4(4) . . ?
F36 C37 C34 112.7(4) . . ?
F35 C37 C34 111.5(4) . . ?
C52 O51 Mn1 130.3(3) . . ?
O51 C52 C53 127.2(5) . . ?
O51 C52 C56 113.1(4) . . ?
C53 C52 C56 119.6(5) . . ?
C52 C53 C54 122.2(4) . . ?
C52 C53 H53A 118.9 . . ?
C54 C53 H53A 118.9 . . ?
O55 C54 C53 127.8(4) . . ?
O55 C54 C57 115.7(4) . . ?
C53 C54 C57 116.5(4) . . ?
C54 O55 Mn1 130.5(3) . . ?
F53 C56 F51 109.2(5) . . ?
F53 C56 F52 107.0(5) . . ?
F51 C56 F52 104.7(5) . . ?
F53 C56 C52 111.3(4) . . ?
F51 C56 C52 113.5(5) . . ?
F52 C56 C52 110.8(5) . . ?
F56B C57 F56A 116(2) . . ?
F56B C57 F54B 103(2) . . ?
F56A C57 F54B 22(2) . . ?
F56B C57 F55A 16(4) . . ?
F56A C57 F55A 109(2) . . ?
F54B C57 F55A 92(2) . . ?
F56B C57 F55B 114(2) . . ?
F56A C57 F55B 82.0(14) . . ?
F54B C57 F55B 103.7(14) . . ?
F55A C57 F55B 128(2) . . ?
F56B C57 F54A 81.9(18) . . ?
F56A C57 F54A 112.0(16) . . ?
F54B C57 F54A 130.2(14) . . ?
F55A C57 F54A 98(2) . . ?
F55B C57 F54A 36.4(7) . . ?
F56B C57 C54 112.7(11) . . ?
F56A C57 C54 117(2) . . ?
F54B C57 C54 111.7(15) . . ?
F55A C57 C54 107.3(15) . . ?
F55B C57 C54 111.3(7) . . ?
F54A C57 C54 111.5(7) . . ?
O41 Mn2 O45 81.43(12) . . ?
O41 Mn2 O61 90.38(13) . . ?
O45 Mn2 O61 96.70(12) . . ?
O41 Mn2 O65 161.92(12) . . ?
O45 Mn2 O65 82.64(11) . . ?
O61 Mn2 O65 83.05(12) . . ?
O41 Mn2 N21 96.51(13) . . ?
O45 Mn2 N21 100.88(13) . . ?
O61 Mn2 N21 161.88(12) . . ?
O65 Mn2 N21 94.83(12) . . ?
O41 Mn2 N28 94.29(13) . . ?
O45 Mn2 N28 171.86(13) . . ?
O61 Mn2 N28 90.21(12) . . ?
O65 Mn2 N28 102.53(12) . . ?
N21 Mn2 N28 72.62(13) . . ?
N28 S21 S22 93.20(14) . . ?
N29 S22 S21 95.15(14) . . ?
C22 N21 C26 118.6(4) . . ?
C22 N21 Mn2 123.5(3) . . ?
C26 N21 Mn2 117.9(3) . . ?
N21 C22 C23 121.8(4) . . ?
N21 C22 H22A 119.1 . . ?
C23 C22 H22A 119.1 . . ?
C22 C23 C24 120.1(4) . . ?
C22 C23 Br2 120.3(3) . . ?
C24 C23 Br2 119.6(4) . . ?
C23 C24 C25 118.1(4) . . ?
C23 C24 H24A 120.9 . . ?
C25 C24 H24A 120.9 . . ?
C26 C25 C24 119.0(4) . . ?
C26 C25 H25A 120.5 . . ?
C24 C25 H25A 120.5 . . ?
N21 C26 C25 122.4(4) . . ?
N21 C26 C27 115.0(4) . . ?
C25 C26 C27 122.6(4) . . ?
N29 C27 N28 122.4(4) . . ?
N29 C27 C26 120.1(4) . . ?
N28 C27 C26 117.5(4) . . ?
C27 N28 S21 114.9(3) . . ?
C27 N28 Mn2 116.8(3) . . ?
S21 N28 Mn2 128.2(2) . . ?
C27 N29 S22 114.3(3) . . ?
C42 O41 Mn2 123.5(3) . . ?
O41 C42 C43 127.9(4) . . ?
O41 C42 C46 113.9(4) . . ?
C43 C42 C46 118.2(4) . . ?
C44 C43 C42 121.4(4) . . ?
C44 C43 H43A 119.3 . . ?
C42 C43 H43A 119.3 . . ?
O45 C44 C43 127.3(4) . . ?
O45 C44 C47 114.5(4) . . ?
C43 C44 C47 118.2(4) . . ?
C44 O45 Mn2 122.1(3) . . ?
F41 C46 F43 108.4(5) . . ?
F41 C46 F42 106.8(5) . . ?
F43 C46 F42 105.4(5) . . ?
F41 C46 C42 115.3(5) . . ?
F43 C46 C42 111.2(4) . . ?
F42 C46 C42 109.3(5) . . ?
F45B C47 F45A 122.2(14) . . ?
F45B C47 F44B 119.1(18) . . ?
F45A C47 F44B 18(3) . . ?
F45B C47 F44A 70.5(17) . . ?
F45A C47 F44A 105.8(14) . . ?
F44B C47 F44A 122.8(16) . . ?
F45B C47 F46A 34.2(19) . . ?
F45A C47 F46A 105.3(12) . . ?
F44B C47 F46A 94.0(14) . . ?
F44A C47 F46A 103.7(7) . . ?
F45B C47 F46B 105.5(15) . . ?
F45A C47 F46B 83.3(15) . . ?
F44B C47 F46B 101.0(17) . . ?
F44A C47 F46B 35.3(10) . . ?
F46A C47 F46B 136.9(12) . . ?
F45B C47 C44 116.0(9) . . ?
F45A C47 C44 117.3(9) . . ?
F44B C47 C44 110.1(11) . . ?
F44A C47 C44 113.6(7) . . ?
F46A C47 C44 109.9(6) . . ?
F46B C47 C44 102.3(10) . . ?
C62 O61 Mn2 122.7(3) . . ?
O61 C62 C63 128.4(4) . . ?
O61 C62 C66 112.9(4) . . ?
C63 C62 C66 118.6(5) . . ?
C62 C63 C64 122.5(4) . . ?
C62 C63 H63A 118.8 . . ?
C64 C63 H63A 118.8 . . ?
O65 C64 C63 128.1(4) . . ?
O65 C64 C67 114.4(4) . . ?
C63 C64 C67 117.5(4) . . ?
C64 O65 Mn2 121.3(3) . . ?
F61 C66 F62 107.2(4) . . ?
F61 C66 F63 106.8(4) . . ?
F62 C66 F63 107.1(4) . . ?
F61 C66 C62 111.7(4) . . ?
F62 C66 C62 111.0(4) . . ?
F63 C66 C62 112.8(4) . . ?
F66B C67 F64B 109.0(14) . . ?
F66B C67 F66A 118.1(12) . . ?
F64B C67 F66A 18.7(17) . . ?
F66B C67 F64A 68.6(10) . . ?
F64B C67 F64A 128.4(10) . . ?
F66A C67 F64A 114.3(12) . . ?
F66B C67 F65B 115.7(11) . . ?
F64B C67 F65B 98.9(10) . . ?
F66A C67 F65B 80.2(12) . . ?
F64A C67 F65B 49.1(6) . . ?
F66B C67 F65A 29.9(16) . . ?
F64B C67 F65A 84.9(10) . . ?
F66A C67 F65A 99.3(13) . . ?
F64A C67 F65A 97.4(11) . . ?
F65B C67 F65A 139.4(12) . . ?
F66B C67 C64 113.5(7) . . ?
F64B C67 C64 111.3(8) . . ?
F66A C67 C64 117.0(10) . . ?
F64A C67 C64 116.5(6) . . ?
F65B C67 C64 107.6(7) . . ?
F65A C67 C64 108.5(7) . . ?

loop_
_geom_bond_atom_site_label_1
_geom_bond_atom_site_label_2
_geom_bond_distance
_geom_bond_site_symmetry_2
_geom_bond_publ_flag
Br1 C13 1.867(5) . ?
Mn1 O55 2.138(3) . ?
Mn1 O35 2.144(3) . ?
Mn1 O51 2.151(3) . ?
Mn1 O31 2.155(3) . ?
Mn1 N18 2.250(4) . ?
Mn1 N11 2.285(3) . ?
S11 N18 1.633(4) . ?
S11 S12 2.0931(16) . ?
S12 N19 1.624(4) . ?
N11 C12 1.336(5) . ?
N11 C16 1.357(5) . ?
C12 C13 1.392(6) . ?
C12 H12A 0.9500 . ?
C13 C14 1.387(6) . ?
C14 C15 1.375(6) . ?
C14 H14A 0.9500 . ?
C15 C16 1.368(6) . ?
C15 H15A 0.9500 . ?
C16 C17 1.476(6) . ?
C17 N19 1.320(5) . ?
C17 N18 1.344(5) . ?
O31 C32 1.261(5) . ?
C32 C33 1.371(6) . ?
C32 C36 1.536(6) . ?
C33 C34 1.395(6) . ?
C33 H33A 0.9500 . ?
C34 O35 1.246(5) . ?
C34 C37 1.535(7) . ?
C36 F31 1.310(5) . ?
C36 F32 1.326(6) . ?
C36 F33 1.338(5) . ?
C37 F34 1.308(5) . ?
C37 F36 1.325(5) . ?
C37 F35 1.328(5) . ?
O51 C52 1.268(5) . ?
C52 C53 1.373(7) . ?
C52 C56 1.522(7) . ?
C53 C54 1.406(7) . ?
C53 H53A 0.9500 . ?
C54 O55 1.245(5) . ?
C54 C57 1.530(7) . ?
C56 F53 1.305(6) . ?
C56 F51 1.325(6) . ?
C56 F52 1.330(6) . ?
C57 F56B 1.312(11) . ?
C57 F56A 1.314(13) . ?
C57 F54B 1.315(12) . ?
C57 F55A 1.321(13) . ?
C57 F55B 1.325(9) . ?
C57 F54A 1.346(11) . ?
Br2 C23 1.879(4) . ?
Mn2 O41 2.129(3) . ?
Mn2 O45 2.131(3) . ?
Mn2 O61 2.136(3) . ?
Mn2 O65 2.155(3) . ?
Mn2 N21 2.249(4) . ?
Mn2 N28 2.252(4) . ?
S21 N28 1.640(4) . ?
S21 S22 2.0957(17) . ?
S22 N29 1.624(4) . ?
N21 C22 1.332(5) . ?
N21 C26 1.351(5) . ?
C22 C23 1.382(6) . ?
C22 H22A 0.9500 . ?
C23 C24 1.382(6) . ?
C24 C25 1.385(6) . ?
C24 H24A 0.9500 . ?
C25 C26 1.380(6) . ?
C25 H25A 0.9500 . ?
C26 C27 1.476(6) . ?
C27 N29 1.326(5) . ?
C27 N28 1.338(5) . ?
O41 C42 1.244(5) . ?
C42 C43 1.385(6) . ?
C42 C46 1.529(7) . ?
C43 C44 1.384(7) . ?
C43 H43A 0.9500 . ?
C44 O45 1.259(5) . ?
C44 C47 1.533(7) . ?
C46 F41 1.285(6) . ?
C46 F43 1.340(6) . ?
C46 F42 1.350(7) . ?
C47 F45B 1.252(12) . ?
C47 F45A 1.283(11) . ?
C47 F44B 1.286(12) . ?
C47 F44A 1.311(9) . ?
C47 F46A 1.358(9) . ?
C47 F46B 1.373(13) . ?
O61 C62 1.254(5) . ?
C62 C63 1.380(6) . ?
C62 C66 1.529(7) . ?
C63 C64 1.390(6) . ?
C63 H63A 0.9500 . ?
C64 O65 1.258(5) . ?
C64 C67 1.527(7) . ?
C66 F61 1.323(5) . ?
C66 F62 1.329(6) . ?
C66 F63 1.350(6) . ?
C67 F66B 1.256(11) . ?
C67 F64B 1.295(9) . ?
C67 F66A 1.303(12) . ?
C67 F64A 1.308(10) . ?
C67 F65B 1.341(10) . ?
C67 F65A 1.367(10) . ?

loop_
_geom_torsion_atom_site_label_1
_geom_torsion_atom_site_label_2
_geom_torsion_atom_site_label_3
_geom_torsion_atom_site_label_4
_geom_torsion
_geom_torsion_site_symmetry_1
_geom_torsion_site_symmetry_2
_geom_torsion_site_symmetry_3
_geom_torsion_site_symmetry_4
_geom_torsion_publ_flag
N18 S11 S12 N19 0.51(19) . . . . ?
O55 Mn1 N11 C12 -75.7(3) . . . . ?
O35 Mn1 N11 C12 10.4(3) . . . . ?
O51 Mn1 N11 C12 -163.9(3) . . . . ?
O31 Mn1 N11 C12 92.0(3) . . . . ?
N18 Mn1 N11 C12 179.8(4) . . . . ?
O55 Mn1 N11 C16 101.3(3) . . . . ?
O35 Mn1 N11 C16 -172.6(3) . . . . ?
O51 Mn1 N11 C16 13.1(5) . . . . ?
O31 Mn1 N11 C16 -91.0(3) . . . . ?
N18 Mn1 N11 C16 -3.2(3) . . . . ?
C16 N11 C12 C13 0.2(6) . . . . ?
Mn1 N11 C12 C13 177.2(3) . . . . ?
N11 C12 C13 C14 -1.2(7) . . . . ?
N11 C12 C13 Br1 179.5(3) . . . . ?
C12 C13 C14 C15 1.0(7) . . . . ?
Br1 C13 C14 C15 -179.7(3) . . . . ?
C13 C14 C15 C16 0.2(7) . . . . ?
C12 N11 C16 C15 1.0(6) . . . . ?
Mn1 N11 C16 C15 -176.2(3) . . . . ?
C12 N11 C16 C17 -177.9(4) . . . . ?
Mn1 N11 C16 C17 4.9(5) . . . . ?
C14 C15 C16 N11 -1.2(7) . . . . ?
C14 C15 C16 C17 177.6(4) . . . . ?
N11 C16 C17 N19 175.4(4) . . . . ?
C15 C16 C17 N19 -3.5(7) . . . . ?
N11 C16 C17 N18 -4.2(6) . . . . ?
C15 C16 C17 N18 176.9(4) . . . . ?
N19 C17 N18 S11 -1.1(6) . . . . ?
C16 C17 N18 S11 178.5(3) . . . . ?
N19 C17 N18 Mn1 -178.2(3) . . . . ?
C16 C17 N18 Mn1 1.4(5) . . . . ?
S12 S11 N18 C17 0.2(3) . . . . ?
S12 S11 N18 Mn1 176.9(2) . . . . ?
O55 Mn1 N18 C17 -92.7(3) . . . . ?
O35 Mn1 N18 C17 33.2(5) . . . . ?
O51 Mn1 N18 C17 -172.0(3) . . . . ?
O31 Mn1 N18 C17 106.3(3) . . . . ?
N11 Mn1 N18 C17 0.9(3) . . . . ?
O55 Mn1 N18 S11 90.7(2) . . . . ?
O35 Mn1 N18 S11 -143.5(3) . . . . ?
O51 Mn1 N18 S11 11.4(2) . . . . ?
O31 Mn1 N18 S11 -70.4(2) . . . . ?
N11 Mn1 N18 S11 -175.8(3) . . . . ?
N18 C17 N19 S12 1.6(6) . . . . ?
C16 C17 N19 S12 -178.0(3) . . . . ?
S11 S12 N19 C17 -1.1(3) . . . . ?
O55 Mn1 O31 C32 29.4(5) . . . . ?
O35 Mn1 O31 C32 -34.2(3) . . . . ?
O51 Mn1 O31 C32 83.0(3) . . . . ?
N18 Mn1 O31 C32 165.3(3) . . . . ?
N11 Mn1 O31 C32 -122.6(3) . . . . ?
Mn1 O31 C32 C33 27.1(7) . . . . ?
Mn1 O31 C32 C36 -152.7(3) . . . . ?
O31 C32 C33 C34 0.4(8) . . . . ?
C36 C32 C33 C34 -179.8(4) . . . . ?
C32 C33 C34 O35 -5.5(8) . . . . ?
C32 C33 C34 C37 175.2(4) . . . . ?
C33 C34 O35 Mn1 -18.6(6) . . . . ?
C37 C34 O35 Mn1 160.7(3) . . . . ?
O55 Mn1 O35 C34 -125.5(3) . . . . ?
O51 Mn1 O35 C34 -46.4(4) . . . . ?
O31 Mn1 O35 C34 30.8(3) . . . . ?
N18 Mn1 O35 C34 105.8(4) . . . . ?
N11 Mn1 O35 C34 136.4(3) . . . . ?
O31 C32 C36 F31 -175.8(4) . . . . ?
C33 C32 C36 F31 4.4(7) . . . . ?
O31 C32 C36 F32 62.5(5) . . . . ?
C33 C32 C36 F32 -117.3(5) . . . . ?
O31 C32 C36 F33 -54.7(6) . . . . ?
C33 C32 C36 F33 125.5(5) . . . . ?
O35 C34 C37 F34 -99.2(5) . . . . ?
C33 C34 C37 F34 80.1(5) . . . . ?
O35 C34 C37 F36 140.4(4) . . . . ?
C33 C34 C37 F36 -40.3(6) . . . . ?
O35 C34 C37 F35 21.6(6) . . . . ?
C33 C34 C37 F35 -159.0(4) . . . . ?
O55 Mn1 O51 C52 1.3(4) . . . . ?
O35 Mn1 O51 C52 -80.3(4) . . . . ?
O31 Mn1 O51 C52 -157.3(4) . . . . ?
N18 Mn1 O51 C52 109.0(4) . . . . ?
N11 Mn1 O51 C52 93.4(5) . . . . ?
Mn1 O51 C52 C53 1.7(8) . . . . ?
Mn1 O51 C52 C56 -175.8(3) . . . . ?
O51 C52 C53 C54 -3.3(9) . . . . ?
C56 C52 C53 C54 174.1(5) . . . . ?
C52 C53 C54 O55 0.3(8) . . . . ?
C52 C53 C54 C57 -176.6(5) . . . . ?
C53 C54 O55 Mn1 4.0(7) . . . . ?
C57 C54 O55 Mn1 -179.1(3) . . . . ?
O35 Mn1 O55 C54 112.3(4) . . . . ?
O51 Mn1 O55 C54 -4.0(4) . . . . ?
O31 Mn1 O55 C54 49.7(5) . . . . ?
N18 Mn1 O55 C54 -83.9(4) . . . . ?
N11 Mn1 O55 C54 -157.5(4) . . . . ?
O51 C52 C56 F53 66.9(6) . . . . ?
C53 C52 C56 F53 -110.9(6) . . . . ?
O51 C52 C56 F51 -169.5(5) . . . . ?
C53 C52 C56 F51 12.8(8) . . . . ?
O51 C52 C56 F52 -52.0(6) . . . . ?
C53 C52 C56 F52 130.3(5) . . . . ?
O55 C54 C57 F56B -90.3(19) . . . . ?
C53 C54 C57 F56B 87.0(18) . . . . ?
O55 C54 C57 F56A 131(3) . . . . ?
C53 C54 C57 F56A -52(3) . . . . ?
O55 C54 C57 F54B 154.2(17) . . . . ?
C53 C54 C57 F54B -28.5(18) . . . . ?
O55 C54 C57 F55A -106(2) . . . . ?
C53 C54 C57 F55A 71(2) . . . . ?
O55 C54 C57 F55B 39(3) . . . . ?
C53 C54 C57 F55B -144(3) . . . . ?
O55 C54 C57 F54A 0(2) . . . . ?
C53 C54 C57 F54A 177(2) . . . . ?
N28 S21 S22 N29 2.1(2) . . . . ?
O41 Mn2 N21 C22 -83.6(3) . . . . ?
O45 Mn2 N21 C22 -1.1(3) . . . . ?
O61 Mn2 N21 C22 164.7(4) . . . . ?
O65 Mn2 N21 C22 82.3(3) . . . . ?
N28 Mn2 N21 C22 -176.1(4) . . . . ?
O41 Mn2 N21 C26 95.6(3) . . . . ?
O45 Mn2 N21 C26 178.0(3) . . . . ?
O61 Mn2 N21 C26 -16.2(6) . . . . ?
O65 Mn2 N21 C26 -98.6(3) . . . . ?
N28 Mn2 N21 C26 3.1(3) . . . . ?
C26 N21 C22 C23 0.0(6) . . . . ?
Mn2 N21 C22 C23 179.1(3) . . . . ?
N21 C22 C23 C24 1.6(7) . . . . ?
N21 C22 C23 Br2 -177.6(3) . . . . ?
C22 C23 C24 C25 -1.7(7) . . . . ?
Br2 C23 C24 C25 177.5(3) . . . . ?
C23 C24 C25 C26 0.3(7) . . . . ?
C22 N21 C26 C25 -1.5(6) . . . . ?
Mn2 N21 C26 C25 179.3(3) . . . . ?
C22 N21 C26 C27 177.4(4) . . . . ?
Mn2 N21 C26 C27 -1.7(5) . . . . ?
C24 C25 C26 N21 1.4(7) . . . . ?
C24 C25 C26 C27 -177.5(4) . . . . ?
N21 C26 C27 N29 178.2(4) . . . . ?
C25 C26 C27 N29 -2.8(7) . . . . ?
N21 C26 C27 N28 -2.1(6) . . . . ?
C25 C26 C27 N28 176.9(4) . . . . ?
N29 C27 N28 S21 2.0(6) . . . . ?
C26 C27 N28 S21 -177.7(3) . . . . ?
N29 C27 N28 Mn2 -175.5(3) . . . . ?
C26 C27 N28 Mn2 4.8(5) . . . . ?
S22 S21 N28 C27 -2.4(3) . . . . ?
S22 S21 N28 Mn2 174.8(2) . . . . ?
O41 Mn2 N28 C27 -99.7(3) . . . . ?
O45 Mn2 N28 C27 -41.8(11) . . . . ?
O61 Mn2 N28 C27 169.9(3) . . . . ?
O65 Mn2 N28 C27 87.0(3) . . . . ?
N21 Mn2 N28 C27 -4.2(3) . . . . ?
O41 Mn2 N28 S21 83.2(3) . . . . ?
O45 Mn2 N28 S21 141.1(8) . . . . ?
O61 Mn2 N28 S21 -7.2(3) . . . . ?
O65 Mn2 N28 S21 -90.1(3) . . . . ?
N21 Mn2 N28 S21 178.7(3) . . . . ?
N28 C27 N29 S22 0.0(6) . . . . ?
C26 C27 N29 S22 179.7(3) . . . . ?
S21 S22 N29 C27 -1.5(3) . . . . ?
O45 Mn2 O41 C42 37.0(4) . . . . ?
O61 Mn2 O41 C42 -59.7(4) . . . . ?
O65 Mn2 O41 C42 8.6(7) . . . . ?
N21 Mn2 O41 C42 137.1(4) . . . . ?
N28 Mn2 O41 C42 -149.9(4) . . . . ?
Mn2 O41 C42 C43 -23.0(8) . . . . ?
Mn2 O41 C42 C46 159.1(4) . . . . ?
O41 C42 C43 C44 -6.0(9) . . . . ?
C46 C42 C43 C44 171.8(5) . . . . ?
C42 C43 C44 O45 1.9(9) . . . . ?
C42 C43 C44 C47 -177.2(5) . . . . ?
C43 C44 O45 Mn2 29.9(7) . . . . ?
C47 C44 O45 Mn2 -150.9(4) . . . . ?
O41 Mn2 O45 C44 -39.9(4) . . . . ?
O61 Mn2 O45 C44 49.5(4) . . . . ?
O65 Mn2 O45 C44 131.5(4) . . . . ?
N21 Mn2 O45 C44 -134.9(4) . . . . ?
N28 Mn2 O45 C44 -98.6(10) . . . . ?
O41 C42 C46 F41 -172.2(5) . . . . ?
C43 C42 C46 F41 9.7(8) . . . . ?
O41 C42 C46 F43 -48.3(7) . . . . ?
C43 C42 C46 F43 133.5(5) . . . . ?
O41 C42 C46 F42 67.6(6) . . . . ?
C43 C42 C46 F42 -110.6(6) . . . . ?
O45 C44 C47 F45B 172(2) . . . . ?
C43 C44 C47 F45B -8(2) . . . . ?
O45 C44 C47 F45A 15.3(16) . . . . ?
C43 C44 C47 F45A -165.4(15) . . . . ?
O45 C44 C47 F44B 33.3(17) . . . . ?
C43 C44 C47 F44B -147.4(16) . . . . ?
O45 C44 C47 F44A -108.8(10) . . . . ?
C43 C44 C47 F44A 70.5(11) . . . . ?
O45 C44 C47 F46A 135.5(6) . . . . ?
C43 C44 C47 F46A -45.2(8) . . . . ?
O45 C44 C47 F46B -73.5(12) . . . . ?
C43 C44 C47 F46B 105.8(12) . . . . ?
O41 Mn2 O61 C62 128.7(3) . . . . ?
O45 Mn2 O61 C62 47.3(3) . . . . ?
O65 Mn2 O61 C62 -34.4(3) . . . . ?
N21 Mn2 O61 C62 -118.6(4) . . . . ?
N28 Mn2 O61 C62 -137.0(3) . . . . ?
Mn2 O61 C62 C63 22.3(6) . . . . ?
Mn2 O61 C62 C66 -156.7(3) . . . . ?
O61 C62 C63 C64 4.2(8) . . . . ?
C66 C62 C63 C64 -176.9(4) . . . . ?
C62 C63 C64 O65 -0.8(8) . . . . ?
C62 C63 C64 C67 179.9(4) . . . . ?
C63 C64 O65 Mn2 -27.6(6) . . . . ?
C67 C64 O65 Mn2 151.8(3) . . . . ?
O41 Mn2 O65 C64 -32.8(6) . . . . ?
O45 Mn2 O65 C64 -61.1(3) . . . . ?
O61 Mn2 O65 C64 36.6(3) . . . . ?
N21 Mn2 O65 C64 -161.5(3) . . . . ?
N28 Mn2 O65 C64 125.2(3) . . . . ?
O61 C62 C66 F61 -56.3(6) . . . . ?
C63 C62 C66 F61 124.6(5) . . . . ?
O61 C62 C66 F62 63.2(5) . . . . ?
C63 C62 C66 F62 -115.8(5) . . . . ?
O61 C62 C66 F63 -176.6(4) . . . . ?
C63 C62 C66 F63 4.3(6) . . . . ?
O65 C64 C67 F66B -80.8(18) . . . . ?
C63 C64 C67 F66B 98.6(18) . . . . ?
O65 C64 C67 F64B 155.8(8) . . . . ?
C63 C64 C67 F64B -24.8(10) . . . . ?
O65 C64 C67 F66A 136.3(16) . . . . ?
C63 C64 C67 F66A -44.3(17) . . . . ?
O65 C64 C67 F64A -3.9(14) . . . . ?
C63 C64 C67 F64A 175.5(13) . . . . ?
O65 C64 C67 F65B 48.6(14) . . . . ?
C63 C64 C67 F65B -132.0(14) . . . . ?
O65 C64 C67 F65A -112.5(8) . . . . ?
C63 C64 C67 F65A 66.9(9) . . . . ?
